data_7050582
loop_
_publ_author_name
'Sendor, Dorota'
'Hilder, Matthias'
'Juestel, Thomas'
'Junk, Peter C.'
'Kynast, Ulrich H.'

_publ_section_title
;
 One dimensional energy transfer in lanthanoid picolinates. Correlation
 of structure and spectroscopy
;
_journal_issue 7
_journal_name_full 'New Journal of Chemistry'
_journal_page_first 1070
_journal_paper_doi 10.1039/b302499g
_journal_volume 27
_journal_year 2003
_chemical_formula_sum 'C48 H38 N8 Na2 O19 Tb2'
_chemical_formula_weight 1394.68
_chemical_name_common 'matze Tb'
_space_group_IT_number 178
_symmetry_cell_setting hexagonal
_symmetry_space_group_name_Hall 'P 61 2 (0 0 5)'
_symmetry_space_group_name_H-M 'P 61 2 2'
_atom_sites_solution_hydrogens geom
_atom_sites_solution_primary direct
_atom_sites_solution_secondary difmap
_audit_creation_method SHELXL-97
_cell_angle_alpha 90.00
_cell_angle_beta 90.00
_cell_angle_gamma 120.00
_cell_formula_units_Z 6
_cell_length_a 12.5741(6)
_cell_length_b 12.5741(6)
_cell_length_c 60.399(4)
_cell_measurement_temperature 296(2)
_cell_volume 8270.2(8)
_computing_cell_refinement 'SAINT (Bruker, 1998)'
_computing_data_collection 'SMART (Bruker, 1998)'
_computing_data_reduction 'SAINT (Bruker, 1998)'
_computing_molecular_graphics 'X-Seed (Barbour, 1999)'
_computing_publication_material 'CIFTAB (Sheldrick, 1997)'
_computing_structure_refinement 'SHELXL-97 (Sheldrick, 1997)'
_computing_structure_solution 'SHELXS-97 (Sheldrick, 1990)'
_diffrn_ambient_temperature 296(2)
_diffrn_measured_fraction_theta_full 0.996
_diffrn_measured_fraction_theta_max 0.996
_diffrn_measurement_device_type 'Bruker SMART 1000 CCD diffractometer'
_diffrn_measurement_method 'omega scans'
_diffrn_radiation_monochromator graphite
_diffrn_radiation_source 'fine-focus sealed tube'
_diffrn_radiation_type MoK\a
_diffrn_radiation_wavelength 0.71073
_diffrn_reflns_av_R_equivalents 0.1793
_diffrn_reflns_av_sigmaI/netI 0.0692
_diffrn_reflns_limit_h_max 13
_diffrn_reflns_limit_h_min -13
_diffrn_reflns_limit_k_max 13
_diffrn_reflns_limit_k_min -12
_diffrn_reflns_limit_l_max 67
_diffrn_reflns_limit_l_min -63
_diffrn_reflns_number 38255
_diffrn_reflns_theta_full 23.28
_diffrn_reflns_theta_max 23.28
_diffrn_reflns_theta_min 1.87
_diffrn_standards_decay_% 0.0
_exptl_absorpt_coefficient_mu 2.640
_exptl_absorpt_correction_T_max 0.6203
_exptl_absorpt_correction_T_min 0.5048
_exptl_absorpt_correction_type multi-scan
_exptl_absorpt_process_details SADABS
_exptl_crystal_density_diffrn 1.680
_exptl_crystal_density_method 'not measured'
_exptl_crystal_F_000 4116
_exptl_crystal_size_max 0.30
_exptl_crystal_size_mid 0.25
_exptl_crystal_size_min 0.20
_refine_diff_density_max 1.126
_refine_diff_density_min -1.547
_refine_diff_density_rms 0.166
_refine_ls_abs_structure_details 'Flack H D (1983), Acta Cryst. A39, 876-881'
_refine_ls_abs_structure_Flack -0.01(3)
_refine_ls_extinction_coef 0.0040(3)
_refine_ls_extinction_expression Fc^*^=kFc[1+0.001xFc^2^\l^3^/sin(2\q)]^-1/4^
_refine_ls_extinction_method SHELXL
_refine_ls_goodness_of_fit_ref 1.077
_refine_ls_hydrogen_treatment mixed
_refine_ls_matrix_type full
_refine_ls_number_parameters 358
_refine_ls_number_reflns 3953
_refine_ls_number_restraints 0
_refine_ls_restrained_S_all 1.077
_refine_ls_R_factor_all 0.0652
_refine_ls_R_factor_gt 0.0604
_refine_ls_shift/su_max 0.000
_refine_ls_shift/su_mean 0.000
_refine_ls_structure_factor_coef Fsqd
_refine_ls_weighting_details 'calc w=1/[\s^2^(Fo^2^)+(0.0926P)^2^+33.4395P] where P=(Fo^2^+2Fc^2^)/3'
_refine_ls_weighting_scheme calc
_refine_ls_wR_factor_gt 0.1536
_refine_ls_wR_factor_ref 0.1569
_reflns_number_gt 3650
_reflns_number_total 3953
_reflns_threshold_expression >2sigma(I)
_cod_data_source_file b302499g.txt
_cod_data_source_block pj036.CIF
_cod_original_cell_volume 8270.1(8)
_cod_original_sg_symbol_H-M P6122
_cod_database_code 7050582

loop_
_symmetry_equiv_pos_as_xyz
'x, y, z'
'x-y, x, z+1/6'
'-y, x-y, z+1/3'
'-x, -y, z+1/2'
'-x+y, -x, z+2/3'
'y, -x+y, z+5/6'
'x-y, -y, -z'
'-x, -x+y, -z+2/3'
'y, x, -z+1/3'
'-y, -x, -z+5/6'
'-x+y, y, -z+1/2'
'x, x-y, -z+1/6'

loop_
_atom_site_label
_atom_site_type_symbol
_atom_site_fract_x
_atom_site_fract_y
_atom_site_fract_z
_atom_site_U_iso_or_equiv
_atom_site_adp_type
_atom_site_occupancy
_atom_site_symmetry_multiplicity
_atom_site_calc_flag
_atom_site_refinement_flags
_atom_site_disorder_assembly
_atom_site_disorder_group
Tb1 Tb 0.90148(5) 0.47311(6) 0.996110(10) 0.0336(3) Uani 1 1 d . . .
Na1 Na 0.6145(6) 0.4123(6) 1.03471(10) 0.0573(16) Uani 1 1 d . . .
O1 O 0.9224(13) 0.0776(13) 0.9167 0.148(10) Uani 1 2 d S . .
O1W O 0.6563(16) 0.4895(15) 1.0700(2) 0.104(5) Uani 1 1 d . . .
O8A O 1.0741(9) 0.6533(8) 0.98116(14) 0.042(2) Uani 1 1 d . . .
O8B O 0.7124(7) 0.4817(8) 0.99713(12) 0.034(2) Uani 1 1 d . . .
O8C O 0.9801(8) 0.4061(8) 0.96769(13) 0.038(2) Uani 1 1 d . . .
O8D O 0.7882(9) 0.3895(10) 1.02824(16) 0.050(3) Uani 1 1 d . . .
O9A O 1.2282(11) 0.8423(10) 0.9835(2) 0.071(3) Uani 1 1 d . . .
O9B O 1.0746(8) 0.5217(9) 1.01896(15) 0.046(2) Uani 1 1 d . . .
O9C O 0.9570(10) 0.2902(11) 0.93816(15) 0.060(3) Uani 1 1 d . . .
O9D O 0.6997(18) 0.2535(17) 1.0543(3) 0.119(7) Uani 1 1 d . . .
N1A N 0.9638(11) 0.6749(10) 1.01720(15) 0.039(2) Uani 1 1 d . . .
N1B N 0.8359(11) 0.5367(13) 0.95948(19) 0.047(3) Uani 1 1 d . . .
N1C N 0.7406(10) 0.2741(11) 0.9771(2) 0.043(3) Uani 1 1 d . . .
N1D N 0.9069(10) 0.2780(10) 1.01277(17) 0.039(3) Uani 1 1 d . . .
C2A C 0.9157(15) 0.6880(16) 1.0356(3) 0.065(5) Uani 1 1 d . . .
H2A H 0.8447 0.6204 1.0410 0.078 Uiso 1 1 calc R . .
C2B C 0.9043(16) 0.5721(18) 0.9406(2) 0.065(5) Uani 1 1 d . . .
H2B H 0.9838 0.5848 0.9406 0.077 Uiso 1 1 calc R . .
C2C C 0.6263(15) 0.2031(13) 0.9831(3) 0.055(4) Uani 1 1 d . . .
H2C H 0.5999 0.2243 0.9959 0.066 Uiso 1 1 calc R . .
C2D C 0.9711(14) 0.2281(14) 1.0061(3) 0.053(4) Uani 1 1 d . . .
H2D H 1.0111 0.2536 0.9925 0.064 Uiso 1 1 calc R . .
C3A C 0.9647(17) 0.797(2) 1.0476(3) 0.070(5) Uani 1 1 d . . .
H3A H 0.9227 0.8022 1.0598 0.084 Uiso 1 1 calc R . .
C3B C 0.8536(17) 0.5892(19) 0.9209(3) 0.074(5) Uani 1 1 d . . .
H3B H 0.8981 0.6076 0.9078 0.088 Uiso 1 1 calc R . .
C3C C 0.5452(13) 0.1035(15) 0.9723(3) 0.061(4) Uani 1 1 d . . .
H3C H 0.4629 0.0615 0.9764 0.073 Uiso 1 1 calc R . .
C3D C 0.984(2) 0.141(2) 1.0176(4) 0.095(7) Uani 1 1 d . . .
H3D H 1.0323 0.1100 1.0123 0.113 Uiso 1 1 calc R . .
C4A C 1.0705(17) 0.8931(17) 1.0417(3) 0.074(6) Uani 1 1 d . . .
H4A H 1.1059 0.9659 1.0497 0.088 Uiso 1 1 calc R . .
C4B C 0.7428(15) 0.5796(19) 0.9209(3) 0.074(6) Uani 1 1 d . . .
H4B H 0.7131 0.5969 0.9081 0.089 Uiso 1 1 calc R . .
C4C C 0.5875(16) 0.0642(16) 0.9548(3) 0.078(6) Uani 1 1 d . . .
H4C H 0.5367 -0.0111 0.9481 0.094 Uiso 1 1 calc R . .
C4D C 0.919(2) 0.099(2) 1.0384(4) 0.092(7) Uani 1 1 d . . .
H4D H 0.9216 0.0386 1.0467 0.111 Uiso 1 1 calc R . .
C5A C 1.1263(13) 0.8792(13) 1.0227(2) 0.049(4) Uani 1 1 d . . .
H5A H 1.2007 0.9442 1.0178 0.059 Uiso 1 1 calc R . .
C5B C 0.6727(15) 0.5439(18) 0.9399(2) 0.062(5) Uani 1 1 d . . .
H5B H 0.5942 0.5338 0.9401 0.075 Uiso 1 1 calc R . .
C5C C 0.7072(14) 0.1388(16) 0.9473(3) 0.065(5) Uani 1 1 d . . .
H5C H 0.7347 0.1221 0.9342 0.078 Uiso 1 1 calc R . .
C5D C 0.8539(19) 0.1508(17) 1.0452(3) 0.077(6) Uani 1 1 d . . .
H5D H 0.8120 0.1263 1.0586 0.093 Uiso 1 1 calc R . .
C6A C 1.0734(13) 0.7727(12) 1.0113(2) 0.044(3) Uani 1 1 d . . .
C6B C 0.7248(12) 0.5238(14) 0.9586(2) 0.041(3) Uani 1 1 d . . .
C6C C 0.7820(12) 0.2372(12) 0.9601(2) 0.046(3) Uani 1 1 d . . .
C6D C 0.8478(14) 0.2396(14) 1.0328(3) 0.058(4) Uani 1 1 d . . .
C7A C 1.1294(14) 0.7557(14) 0.9905(2) 0.050(4) Uani 1 1 d . . .
C7B C 1.1664(12) 0.5074(12) 1.0185(2) 0.038(3) Uani 1 1 d . . .
C7C C 0.9184(14) 0.3179(14) 0.9551(2) 0.042(3) Uani 1 1 d . . .
C7D C 0.7779(18) 0.300(2) 1.0402(3) 0.076(6) Uani 1 1 d . . .

loop_
_atom_site_aniso_label
_atom_site_aniso_U_11
_atom_site_aniso_U_22
_atom_site_aniso_U_33
_atom_site_aniso_U_23
_atom_site_aniso_U_13
_atom_site_aniso_U_12
Tb1 0.0340(4) 0.0410(4) 0.0276(4) 0.0014(3) 0.0031(2) 0.0202(3)
Na1 0.047(3) 0.084(5) 0.050(3) -0.002(3) -0.001(3) 0.039(3)
O1 0.15(2) 0.15(2) 0.16(3) 0.005(19) 0.005(19) 0.10(2)
O1W 0.162(15) 0.130(14) 0.052(7) 0.008(8) 0.003(8) 0.097(13)
O8A 0.048(6) 0.039(6) 0.036(5) 0.000(4) 0.005(4) 0.018(5)
O8B 0.031(4) 0.058(5) 0.020(4) -0.005(4) -0.004(4) 0.028(4)
O8C 0.033(5) 0.047(5) 0.030(5) -0.011(4) 0.004(4) 0.017(4)
O8D 0.049(6) 0.069(7) 0.047(6) 0.024(5) 0.019(5) 0.040(5)
O9A 0.054(7) 0.050(7) 0.088(9) -0.005(6) 0.005(6) 0.009(6)
O9B 0.034(5) 0.057(6) 0.048(5) -0.003(4) -0.011(4) 0.024(5)
O9C 0.071(7) 0.083(7) 0.031(5) -0.016(5) 0.012(5) 0.042(6)
O9D 0.161(16) 0.142(15) 0.090(10) 0.072(11) 0.086(11) 0.104(13)
N1A 0.049(7) 0.039(6) 0.025(5) 0.005(5) 0.007(5) 0.020(6)
N1B 0.040(7) 0.068(8) 0.044(7) 0.016(6) 0.014(5) 0.036(6)
N1C 0.029(6) 0.041(7) 0.055(7) -0.009(6) 0.007(5) 0.014(5)
N1D 0.042(6) 0.037(6) 0.038(6) -0.003(5) -0.001(5) 0.019(6)
C2A 0.045(9) 0.066(11) 0.072(11) -0.003(9) 0.023(9) 0.019(9)
C2B 0.054(10) 0.090(13) 0.047(9) 0.022(9) 0.017(8) 0.034(10)
C2C 0.050(10) 0.043(8) 0.072(11) 0.009(8) 0.009(9) 0.023(8)
C2D 0.059(10) 0.053(9) 0.042(8) 0.004(7) 0.013(8) 0.023(8)
C3A 0.070(12) 0.093(15) 0.063(11) -0.012(11) 0.016(9) 0.052(12)
C3B 0.076(12) 0.104(15) 0.052(10) 0.020(10) 0.019(8) 0.053(12)
C3C 0.025(8) 0.069(10) 0.081(11) -0.011(9) 0.002(7) 0.017(8)
C3D 0.113(18) 0.085(15) 0.117(19) -0.011(14) 0.015(14) 0.073(15)
C4A 0.071(13) 0.060(11) 0.101(14) -0.044(11) -0.041(11) 0.041(11)
C4B 0.062(11) 0.132(17) 0.043(9) 0.037(10) 0.011(8) 0.060(12)
C4C 0.054(11) 0.058(11) 0.103(15) -0.039(10) -0.025(10) 0.014(9)
C4D 0.113(18) 0.096(16) 0.101(15) 0.047(13) 0.026(14) 0.077(16)
C5A 0.047(9) 0.037(8) 0.063(9) 0.007(7) 0.019(7) 0.019(7)
C5B 0.058(10) 0.089(13) 0.043(9) 0.007(8) -0.004(7) 0.040(10)
C5C 0.043(9) 0.077(12) 0.067(11) -0.020(9) -0.015(8) 0.025(8)
C5D 0.102(15) 0.069(12) 0.075(13) 0.042(10) 0.039(11) 0.053(12)
C6A 0.051(9) 0.042(8) 0.046(8) -0.005(6) -0.009(7) 0.029(7)
C6B 0.044(8) 0.052(8) 0.028(7) 0.009(6) 0.008(6) 0.024(7)
C6C 0.035(8) 0.044(8) 0.061(9) -0.013(7) -0.010(7) 0.022(7)
C6D 0.044(9) 0.049(10) 0.072(11) 0.018(8) -0.003(8) 0.017(8)
C7A 0.055(9) 0.039(9) 0.047(9) 0.017(7) -0.012(7) 0.017(8)
C7B 0.030(7) 0.042(8) 0.041(8) 0.004(6) -0.002(6) 0.019(6)
C7C 0.050(8) 0.053(9) 0.047(8) 0.000(7) -0.004(7) 0.043(8)
C7D 0.074(13) 0.105(15) 0.071(12) 0.052(11) 0.037(10) 0.062(12)

loop_
_atom_type_symbol
_atom_type_description
_atom_type_scat_dispersion_real
_atom_type_scat_dispersion_imag
_atom_type_scat_source
C C 0.0033 0.0016 'International Tables Vol C Tables 4.2.6.8 and 6.1.1.4'
H H 0.0000 0.0000 'International Tables Vol C Tables 4.2.6.8 and 6.1.1.4'
N N 0.0061 0.0033 'International Tables Vol C Tables 4.2.6.8 and 6.1.1.4'
O O 0.0106 0.0060 'International Tables Vol C Tables 4.2.6.8 and 6.1.1.4'
Tb Tb -0.1723 4.1537 'International Tables Vol C Tables 4.2.6.8 and 6.1.1.4'
Na Na 0.0362 0.0249 'International Tables Vol C Tables 4.2.6.8 and 6.1.1.4'

loop_
_geom_angle_atom_site_label_1
_geom_angle_atom_site_label_2
_geom_angle_atom_site_label_3
_geom_angle
_geom_angle_site_symmetry_1
_geom_angle_site_symmetry_3
_geom_angle_publ_flag
O8D Tb1 O8C 136.4(4) . . ?
O8D Tb1 O9B 84.7(3) . . ?
O8C Tb1 O9B 91.2(3) . . ?
O8D Tb1 O8A 143.4(4) . . ?
O8C Tb1 O8A 73.6(3) . . ?
O9B Tb1 O8A 72.3(3) . . ?
O8D Tb1 O8B 66.9(3) . . ?
O8C Tb1 O8B 129.3(3) . . ?
O9B Tb1 O8B 139.5(3) . . ?
O8A Tb1 O8B 114.3(3) . . ?
O8D Tb1 N1C 85.8(4) . . ?
O8C Tb1 N1C 65.8(3) . . ?
O9B Tb1 N1C 132.9(4) . . ?
O8A Tb1 N1C 130.7(3) . . ?
O8B Tb1 N1C 75.2(3) . . ?
O8D Tb1 N1A 81.3(4) . . ?
O8C Tb1 N1A 137.7(3) . . ?
O9B Tb1 N1A 70.9(3) . . ?
O8A Tb1 N1A 64.6(3) . . ?
O8B Tb1 N1A 76.6(3) . . ?
N1C Tb1 N1A 151.7(4) . . ?
O8D Tb1 N1B 128.9(3) . . ?
O8C Tb1 N1B 75.2(3) . . ?
O9B Tb1 N1B 142.8(4) . . ?
O8A Tb1 N1B 70.6(4) . . ?
O8B Tb1 N1B 62.9(3) . . ?
N1C Tb1 N1B 72.9(4) . . ?
N1A Tb1 N1B 95.9(4) . . ?
O8D Tb1 N1D 64.1(3) . . ?
O8C Tb1 N1D 74.8(3) . . ?
O9B Tb1 N1D 65.2(3) . . ?
O8A Tb1 N1D 125.5(4) . . ?
O8B Tb1 N1D 120.2(3) . . ?
N1C Tb1 N1D 69.2(4) . . ?
N1A Tb1 N1D 125.3(3) . . ?
N1B Tb1 N1D 138.7(4) . . ?
O8D Tb1 Na1 148.2(3) . 7_667 ?
O8C Tb1 Na1 41.9(2) . 7_667 ?
O9B Tb1 Na1 65.0(2) . 7_667 ?
O8A Tb1 Na1 36.5(3) . 7_667 ?
O8B Tb1 Na1 143.7(2) . 7_667 ?
N1C Tb1 Na1 107.5(3) . 7_667 ?
N1A Tb1 Na1 96.5(3) . 7_667 ?
N1B Tb1 Na1 82.9(2) . 7_667 ?
N1D Tb1 Na1 93.2(3) . 7_667 ?
O8D Tb1 Na1 31.2(2) . . ?
O8C Tb1 Na1 148.8(2) . . ?
O9B Tb1 Na1 109.2(2) . . ?
O8A Tb1 Na1 134.3(2) . . ?
O8B Tb1 Na1 36.2(2) . . ?
N1C Tb1 Na1 83.1(3) . . ?
N1A Tb1 Na1 72.8(3) . . ?
N1B Tb1 Na1 99.1(2) . . ?
N1D Tb1 Na1 92.2(3) . . ?
Na1 Tb1 Na1 169.29(2) 7_667 . ?
O1W Na1 O8A 120.4(5) . 7_567 ?
O1W Na1 O8D 100.1(5) . . ?
O8A Na1 O8D 138.2(5) 7_567 . ?
O1W Na1 O8B 136.3(6) . . ?
O8A Na1 O8B 89.7(3) 7_567 . ?
O8D Na1 O8B 64.8(3) . . ?
O1W Na1 O8C 77.4(5) . 7_567 ?
O8A Na1 O8C 70.1(3) 7_567 7_567 ?
O8D Na1 O8C 134.3(4) . 7_567 ?
O8B Na1 O8C 85.5(3) . 7_567 ?
O1W Na1 O9D 80.1(5) . . ?
O8A Na1 O9D 126.2(6) 7_567 . ?
O8D Na1 O9D 46.8(4) . . ?
O8B Na1 O9D 108.5(4) . . ?
O8C Na1 O9D 157.2(5) 7_567 . ?
O1W Na1 C7D 91.8(6) . . ?
O8A Na1 C7D 134.7(6) 7_567 . ?
O8D Na1 C7D 23.7(4) . . ?
O8B Na1 C7D 86.1(4) . . ?
O8C Na1 C7D 153.7(6) 7_567 . ?
O9D Na1 C7D 23.3(4) . . ?
O1W Na1 C7A 133.3(6) . 7_567 ?
O8A Na1 C7A 21.5(3) 7_567 7_567 ?
O8D Na1 C7A 118.9(5) . 7_567 ?
O8B Na1 C7A 86.2(3) . 7_567 ?
O8C Na1 C7A 91.0(4) 7_567 7_567 ?
O9D Na1 C7A 107.4(6) . 7_567 ?
C7D Na1 C7A 113.2(6) . 7_567 ?
O1W Na1 Tb1 110.5(4) . 7_567 ?
O8A Na1 Tb1 37.3(2) 7_567 7_567 ?
O8D Na1 Tb1 138.2(3) . 7_567 ?
O8B Na1 Tb1 73.4(2) . 7_567 ?
O8C Na1 Tb1 37.3(2) 7_567 7_567 ?
O9D Na1 Tb1 163.2(5) . 7_567 ?
C7D Na1 Tb1 156.8(4) . 7_567 ?
C7A Na1 Tb1 55.8(3) 7_567 7_567 ?
O1W Na1 Tb1 117.6(5) . . ?
O8A Na1 Tb1 120.2(3) 7_567 . ?
O8D Na1 Tb1 30.5(2) . . ?
O8B Na1 Tb1 34.79(19) . . ?
O8C Na1 Tb1 110.7(3) 7_567 . ?
O9D Na1 Tb1 76.6(3) . . ?
C7D Na1 Tb1 53.3(3) . . ?
C7A Na1 Tb1 108.8(3) 7_567 . ?
Tb1 Na1 Tb1 107.91(14) 7_567 . ?
C7A O8A Na1 114.9(10) . 7_667 ?
C7A O8A Tb1 125.2(9) . . ?
Na1 O8A Tb1 106.1(4) 7_667 . ?
C7B O8B Tb1 126.6(7) 7_567 . ?
C7B O8B Na1 122.9(8) 7_567 . ?
Tb1 O8B Na1 109.0(3) . . ?
C7C O8C Tb1 125.6(8) . . ?
C7C O8C Na1 132.1(8) . 7_667 ?
Tb1 O8C Na1 100.8(3) . 7_667 ?
C7D O8D Tb1 129.2(10) . . ?
C7D O8D Na1 108.6(10) . . ?
Tb1 O8D Na1 118.4(4) . . ?
C7B O9B Tb1 137.7(9) . . ?
C7D O9D Na1 82.8(11) . . ?
C2A N1A C6A 115.5(13) . . ?
C2A N1A Tb1 127.3(11) . . ?
C6A N1A Tb1 115.6(8) . . ?
C6B N1B C2B 117.5(13) . . ?
C6B N1B Tb1 118.0(8) . . ?
C2B N1B Tb1 124.2(10) . . ?
C2C N1C C6C 117.5(13) . . ?
C2C N1C Tb1 127.0(10) . . ?
C6C N1C Tb1 115.4(9) . . ?
C2D N1D C6D 117.2(13) . . ?
C2D N1D Tb1 128.8(10) . . ?
C6D N1D Tb1 113.3(9) . . ?
N1A C2A C3A 123.9(16) . . ?
N1B C2B C3B 119.6(15) . . ?
N1C C2C C3C 125.0(16) . . ?
N1D C2D C3D 124.9(16) . . ?
C4A C3A C2A 120.6(16) . . ?
C4B C3B C2B 121.1(15) . . ?
C2C C3C C4C 117.5(15) . . ?
C2D C3D C4D 117.2(17) . . ?
C3A C4A C5A 116.3(16) . . ?
C3B C4B C5B 119.9(14) . . ?
C3C C4C C5C 119.2(15) . . ?
C5D C4D C3D 117.7(17) . . ?
C6A C5A C4A 120.8(15) . . ?
C4B C5B C6B 116.8(14) . . ?
C6C C5C C4C 117.0(16) . . ?
C4D C5D C6D 121.5(18) . . ?
C5A C6A N1A 122.7(13) . . ?
C5A C6A C7A 122.1(14) . . ?
N1A C6A C7A 115.1(12) . . ?
N1B C6B C5B 125.0(13) . . ?
N1B C6B C7B 113.0(11) . 7_567 ?
C5B C6B C7B 121.8(12) . 7_567 ?
N1C C6C C5C 122.7(14) . . ?
N1C C6C C7C 115.1(12) . . ?
C5C C6C C7C 122.1(13) . . ?
N1D C6D C5D 121.6(16) . . ?
N1D C6D C7D 116.0(13) . . ?
C5D C6D C7D 122.5(16) . . ?
O9A C7A O8A 122.9(16) . . ?
O9A C7A C6A 119.4(14) . . ?
O8A C7A C6A 117.7(13) . . ?
O9A C7A Na1 85.6(10) . 7_667 ?
O8A C7A Na1 43.6(8) . 7_667 ?
C6A C7A Na1 145.8(9) . 7_667 ?
O8B C7B O9B 127.7(12) 7_667 . ?
O8B C7B C6B 118.0(11) 7_667 7_667 ?
O9B C7B C6B 114.3(12) . 7_667 ?
O8C C7C O9C 126.2(14) . . ?
O8C C7C C6C 117.7(12) . . ?
O9C C7C C6C 116.1(13) . . ?
O9D C7D O8D 121.0(17) . . ?
O9D C7D C6D 121.0(17) . . ?
O8D C7D C6D 116.9(14) . . ?
O9D C7D Na1 73.9(11) . . ?
O8D C7D Na1 47.7(7) . . ?
C6D C7D Na1 156.1(13) . . ?

loop_
_geom_bond_atom_site_label_1
_geom_bond_atom_site_label_2
_geom_bond_distance
_geom_bond_site_symmetry_2
_geom_bond_publ_flag
Tb1 O8D 2.324(9) . ?
Tb1 O8C 2.339(8) . ?
Tb1 O9B 2.384(8) . ?
Tb1 O8A 2.396(9) . ?
Tb1 O8B 2.435(8) . ?
Tb1 N1C 2.571(12) . ?
Tb1 N1A 2.586(11) . ?
Tb1 N1B 2.622(11) . ?
Tb1 N1D 2.683(11) . ?
Tb1 Na1 3.794(6) 7_667 ?
Tb1 Na1 4.035(6) . ?
Na1 O1W 2.293(15) . ?
Na1 O8A 2.350(11) 7_567 ?
Na1 O8D 2.373(11) . ?
Na1 O8B 2.521(10) . ?
Na1 O8C 2.580(11) 7_567 ?
Na1 O9D 2.946(17) . ?
Na1 C7D 3.041(18) . ?
Na1 C7A 3.092(19) 7_567 ?
Na1 Tb1 3.794(6) 7_567 ?
O8A C7A 1.252(18) . ?
O8A Na1 2.350(11) 7_667 ?
O8B C7B 1.207(15) 7_567 ?
O8C C7C 1.246(16) . ?
O8C Na1 2.580(11) 7_667 ?
O8D C7D 1.291(19) . ?
O9A C7A 1.248(18) . ?
O9B C7B 1.255(15) . ?
O9C C7C 1.253(16) . ?
O9D C7D 1.21(2) . ?
N1A C2A 1.315(18) . ?
N1A C6A 1.357(19) . ?
N1B C6B 1.324(17) . ?
N1B C2B 1.363(18) . ?
N1C C2C 1.31(2) . ?
N1C C6C 1.338(18) . ?
N1D C2D 1.310(18) . ?
N1D C6D 1.37(2) . ?
C2A C3A 1.39(2) . ?
C2B C3B 1.41(2) . ?
C2C C3C 1.32(2) . ?
C2D C3D 1.37(3) . ?
C3A C4A 1.32(3) . ?
C3B C4B 1.34(2) . ?
C3C C4C 1.38(2) . ?
C3D C4D 1.45(3) . ?
C4A C5A 1.40(2) . ?
C4B C5B 1.38(2) . ?
C4C C5C 1.39(3) . ?
C4D C5D 1.33(3) . ?
C5A C6A 1.35(2) . ?
C5B C6B 1.39(2) . ?
C5C C6C 1.36(2) . ?
C5D C6D 1.38(2) . ?
C6A C7A 1.51(2) . ?
C6B C7B 1.556(17) 7_567 ?
C6C C7C 1.52(2) . ?
C6D C7D 1.48(2) . ?
C7A Na1 3.092(19) 7_667 ?
C7B O8B 1.207(15) 7_667 ?
C7B C6B 1.556(17) 7_667 ?
